data_7241082
loop_
_publ_author_name
'Joy, Md. Tuhinur R.'
Roknuzzaman,
'Hossain, Md. Emdad'
'Ghosh, Shishir'
'Tocher, Derek A.'
'Richmond, Michael G.'
'Kabir, Shariff E.'

_publ_section_title
;
 Reactions of triosmium and triruthenium clusters with 2-ethynylpyridine:
 new modes for alkyne C--C bond coupling and C--H bond activation
;
_journal_issue 51
_journal_name_full 'RSC Advances'
_journal_page_first 30671
_journal_page_last 30682
_journal_paper_doi 10.1039/D0RA05393G
_journal_volume 10
_journal_year 2020
_chemical_formula_moiety 'C17 H5 N O11 Os3, C0.5 Cl'
_chemical_formula_sum 'C17.5 H5 Cl N O11 Os3'
_chemical_formula_weight 1011.27
_space_group_crystal_system monoclinic
_space_group_IT_number 15
_space_group_name_Hall '-C 2yc'
_space_group_name_H-M_alt 'C 1 2/c 1'
_atom_sites_solution_hydrogens mixed
_atom_sites_solution_primary direct
_audit_creation_date 2019-08-02
_audit_creation_method
;
Olex2 1.2
(compiled 2018.05.29 svn.r3508 for OlexSys, GUI svn.r5506)
;
_audit_update_record
;
2020-06-13 deposited with the CCDC.	2020-08-19 downloaded from the CCDC.
;
_cell_angle_alpha 90
_cell_angle_beta 96.45(3)
_cell_angle_gamma 90
_cell_formula_units_Z 8
_cell_length_a 17.575(4)
_cell_length_b 8.329(2)
_cell_length_c 30.267(6)
_cell_measurement_reflns_used 9863
_cell_measurement_temperature 193(1)
_cell_measurement_theta_max 27.107
_cell_measurement_theta_min 2.327
_cell_volume 4402.5(17)
_computing_cell_refinement 'SAINT v8.37A (Bruker, 2015)'
_computing_data_reduction 'SAINT v8.37A (Bruker, 2015)'
_computing_molecular_graphics 'Olex2 (Dolomanov et al., 2009)'
_computing_publication_material 'Olex2 (Dolomanov et al., 2009)'
_computing_structure_refinement 'ShelXL (Sheldrick, 2015)'
_computing_structure_solution 'ShelXS (Sheldrick, 2008)'
_diffrn_ambient_temperature 193(1)
_diffrn_detector_area_resol_mean 7.9
_diffrn_detector_type 'CCD area detector'
_diffrn_measured_fraction_theta_full 0.999
_diffrn_measured_fraction_theta_max 0.995
_diffrn_measurement_device 'three-circle diffractometer'
_diffrn_measurement_device_type 'Bruker APEX-III CCD'
_diffrn_measurement_method '\w and \f scans'
_diffrn_radiation_type MoK\a
_diffrn_radiation_wavelength 0.71073
_diffrn_reflns_av_R_equivalents 0.0428
_diffrn_reflns_av_unetI/netI 0.0298
_diffrn_reflns_Laue_measured_fraction_full 0.999
_diffrn_reflns_Laue_measured_fraction_max 0.995
_diffrn_reflns_limit_h_max 22
_diffrn_reflns_limit_h_min -22
_diffrn_reflns_limit_k_max 10
_diffrn_reflns_limit_k_min -10
_diffrn_reflns_limit_l_max 31
_diffrn_reflns_limit_l_min -38
_diffrn_reflns_number 32329
_diffrn_reflns_point_group_measured_fraction_full 0.999
_diffrn_reflns_point_group_measured_fraction_max 0.995
_diffrn_reflns_theta_full 25.242
_diffrn_reflns_theta_max 27.241
_diffrn_reflns_theta_min 2.332
_exptl_absorpt_coefficient_mu 17.455
_exptl_absorpt_correction_T_max 0.7455
_exptl_absorpt_correction_T_min 0.4028
_exptl_absorpt_correction_type multi-scan
_exptl_absorpt_process_details
'SADABS-2014/5 (Bruker,2014/5) was used for absorption correction. wR2(int) was 0.1128 before and 0.0552 after correction. The Ratio of minimum to maximum transmission is 0.5403. The \l/2 correction factor is Not present.'
_exptl_crystal_colour orange
_exptl_crystal_colour_primary orange
_exptl_crystal_density_diffrn 3.051
_exptl_crystal_description plate
_exptl_crystal_F_000 3600
_exptl_crystal_size_max 0.121
_exptl_crystal_size_mid 0.111
_exptl_crystal_size_min 0.039
_refine_diff_density_max 1.219
_refine_diff_density_min -0.988
_refine_diff_density_rms 0.196
_refine_ls_extinction_coef 0.000149(9)
_refine_ls_extinction_expression Fc^*^=kFc[1+0.001xFc^2^\l^3^/sin(2\q)]^-1/4^
_refine_ls_extinction_method 'SHELXL-2018/3 (Sheldrick 2018)'
_refine_ls_goodness_of_fit_ref 1.135
_refine_ls_hydrogen_treatment mixed
_refine_ls_matrix_type full
_refine_ls_number_parameters 312
_refine_ls_number_reflns 4927
_refine_ls_number_restraints 0
_refine_ls_restrained_S_all 1.135
_refine_ls_R_factor_all 0.0318
_refine_ls_R_factor_gt 0.0261
_refine_ls_shift/su_max 0.001
_refine_ls_shift/su_mean 0.000
_refine_ls_structure_factor_coef Fsqd
_refine_ls_weighting_details 'w=1/[\s^2^(Fo^2^)+(0.0151P)^2^+48.1783P] where P=(Fo^2^+2Fc^2^)/3'
_refine_ls_weighting_scheme calc
_refine_ls_wR_factor_gt 0.0534
_refine_ls_wR_factor_ref 0.0551
_reflns_Friedel_coverage 0.000
_reflns_number_gt 4460
_reflns_number_total 4927
_reflns_threshold_expression 'I > 2\s(I)'
_cod_data_source_file d0ra05393g2.cif
_cod_data_source_block tr_06c4_0m
_cod_depositor_comments 'Adding full bibliography for 7241081--7241085.cif.'
_cod_original_cell_volume 4402.6(17)
_cod_original_formula_sum 'C17.50 H5 Cl N O11 Os3'
_cod_database_code 7241082
_shelx_shelxl_version_number 2018/3
_shelx_space_group_comment
;
The symmetry employed for this shelxl refinement is uniquely defined
by the following loop, which should always be used as a source of
symmetry information in preference to the above space-group names.
They are only intended as comments.
;
_shelx_estimated_absorpt_t_max 0.549
_shelx_estimated_absorpt_t_min 0.227
_olex2_refinement_description
;
1. Fixed Uiso
 At 1.2 times of:
  All C(H) groups
2. Others
 Fixed Sof: C18(0.5)
3.a Aromatic/amide H refined with riding coordinates:
 C14(H14), C17(H17), C16(H16), C15(H15)
;
_olex2_submission_special_instructions 'No special instructions were received'

loop_
_space_group_symop_operation_xyz
'x, y, z'
'-x, y, -z+1/2'
'x+1/2, y+1/2, z'
'-x+1/2, y+1/2, -z+1/2'
'-x, -y, -z'
'x, -y, z-1/2'
'-x+1/2, -y+1/2, -z'
'x+1/2, -y+1/2, z-1/2'

loop_
_atom_site_label
_atom_site_type_symbol
_atom_site_fract_x
_atom_site_fract_y
_atom_site_fract_z
_atom_site_U_iso_or_equiv
_atom_site_adp_type
_atom_site_occupancy
_atom_site_site_symmetry_order
_atom_site_calc_flag
_atom_site_refinement_flags_posn
_atom_site_refinement_flags_adp
_atom_site_refinement_flags_occupancy
_atom_site_disorder_assembly
_atom_site_disorder_group
Os1 Os 0.55929(2) 0.53743(3) 0.36238(2) 0.01792(7) Uani 1 1 d . . . . .
C18 C 0.7560(15) 0.319(2) 0.5249(6) 0.082(7) Uani 0.5 1 d . . P . .
Cl1 Cl 0.71005(14) 0.3901(3) 0.48028(11) 0.0779(8) Uani 1 1 d . . . . .
Os2 Os 0.63509(2) 0.82121(3) 0.33846(2) 0.01767(7) Uani 1 1 d . . . . .
Os3 Os 0.77260(2) 0.61430(3) 0.34782(2) 0.01877(7) Uani 1 1 d . . . . .
O10 O 0.7439(2) 0.8011(5) 0.42787(14) 0.0253(9) Uani 1 1 d . . . . .
O7 O 0.9202(2) 0.7162(6) 0.30893(16) 0.0351(11) Uani 1 1 d . . . . .
O5 O 0.5838(3) 0.8361(8) 0.23895(17) 0.0544(16) Uani 1 1 d . . . . .
O4 O 0.4803(2) 0.9344(5) 0.36108(17) 0.0347(11) Uani 1 1 d . . . . .
O11 O 0.8621(2) 0.8418(6) 0.41218(16) 0.0349(11) Uani 1 1 d . . . . .
C11 C 0.6719(3) 0.6117(7) 0.37787(17) 0.0154(11) Uani 1 1 d . . . . .
N1 N 0.5516(3) 0.6579(5) 0.42407(16) 0.0179(10) Uani 1 1 d . . . . .
O1 O 0.5527(3) 0.2141(5) 0.40782(17) 0.0403(12) Uani 1 1 d . . . . .
C12 C 0.6738(3) 0.7356(7) 0.40973(19) 0.0180(11) Uani 1 1 d . . . . .
O3 O 0.5782(3) 0.3821(10) 0.2741(2) 0.076(2) Uani 1 1 d . . . . .
O2 O 0.3863(2) 0.5813(6) 0.33337(18) 0.0414(13) Uani 1 1 d . . . . .
C5 C 0.6022(3) 0.8310(9) 0.2759(2) 0.0317(15) Uani 1 1 d . . . . .
C4 C 0.5378(3) 0.8867(7) 0.3525(2) 0.0210(12) Uani 1 1 d . . . . .
O6 O 0.7055(3) 1.1540(6) 0.3526(2) 0.0560(16) Uani 1 1 d . . . . .
C3 C 0.5726(3) 0.4399(9) 0.3073(2) 0.0343(16) Uani 1 1 d . . . . .
O9 O 0.7369(3) 0.3874(9) 0.2682(2) 0.070(2) Uani 1 1 d . . . . .
O8 O 0.8464(3) 0.3493(7) 0.4066(2) 0.0516(16) Uani 1 1 d . . . . .
C6 C 0.6812(3) 1.0293(8) 0.3457(2) 0.0296(14) Uani 1 1 d . . . . .
C14 C 0.6174(4) 0.8270(8) 0.4791(2) 0.0282(14) Uani 1 1 d . . . . .
H14 H 0.661784 0.887157 0.489475 0.034 Uiso 1 1 calc R . . . .
C13 C 0.6138(3) 0.7447(7) 0.43932(19) 0.0190(11) Uani 1 1 d . . . . .
C7 C 0.8654(3) 0.6763(7) 0.3224(2) 0.0259(13) Uani 1 1 d . . . . .
C2 C 0.4494(3) 0.5607(7) 0.3438(2) 0.0261(14) Uani 1 1 d . . . . .
C1 C 0.5528(3) 0.3369(8) 0.3913(2) 0.0259(13) Uani 1 1 d . . . . .
C9 C 0.7455(3) 0.4698(9) 0.2978(3) 0.0363(17) Uani 1 1 d . . . . .
C17 C 0.4920(3) 0.6514(7) 0.4482(2) 0.0251(13) Uani 1 1 d . . . . .
H17 H 0.448342 0.589207 0.437643 0.030 Uiso 1 1 calc R . . . .
C10 C 0.8026(3) 0.7741(7) 0.4006(2) 0.0230(13) Uani 1 1 d . . . . .
C8 C 0.8200(3) 0.4469(8) 0.3842(2) 0.0286(14) Uani 1 1 d . . . . .
C16 C 0.4926(3) 0.7322(8) 0.4876(2) 0.0289(14) Uani 1 1 d . . . . .
H16 H 0.449560 0.726906 0.503955 0.035 Uiso 1 1 calc R . . . .
C15 C 0.5556(4) 0.8209(8) 0.5036(2) 0.0326(15) Uani 1 1 d . . . . .
H15 H 0.556793 0.877086 0.530968 0.039 Uiso 1 1 calc R . . . .
H H 0.724(3) 0.766(6) 0.3127(17) 0.003(12) Uiso 1 1 d . . . . .

loop_
_atom_site_aniso_label
_atom_site_aniso_U_11
_atom_site_aniso_U_22
_atom_site_aniso_U_33
_atom_site_aniso_U_23
_atom_site_aniso_U_13
_atom_site_aniso_U_12
Os1 0.01401(10) 0.02135(12) 0.01840(13) -0.00249(9) 0.00183(8) -0.00280(8)
C18 0.15(2) 0.056(12) 0.032(10) 0.015(9) -0.006(12) -0.039(13)
Cl1 0.0533(13) 0.0783(18) 0.100(2) 0.0137(16) -0.0017(13) -0.0099(12)
Os2 0.01311(10) 0.02042(12) 0.01918(13) 0.00349(9) 0.00051(8) 0.00112(8)
Os3 0.01253(10) 0.02116(13) 0.02265(13) 0.00191(9) 0.00218(8) 0.00110(8)
O10 0.0199(19) 0.032(2) 0.023(2) -0.0031(18) -0.0017(17) -0.0059(17)
O7 0.025(2) 0.041(3) 0.040(3) 0.010(2) 0.008(2) -0.003(2)
O5 0.039(3) 0.101(5) 0.023(3) 0.009(3) 0.000(2) 0.007(3)
O4 0.020(2) 0.031(3) 0.053(3) 0.007(2) 0.006(2) 0.0056(18)
O11 0.020(2) 0.048(3) 0.035(3) -0.001(2) -0.0047(19) -0.018(2)
C11 0.017(2) 0.021(3) 0.008(3) 0.003(2) 0.001(2) 0.002(2)
N1 0.021(2) 0.015(2) 0.018(3) 0.0012(19) 0.0024(19) 0.0035(18)
O1 0.059(3) 0.018(2) 0.044(3) -0.001(2) 0.009(3) -0.003(2)
C12 0.018(2) 0.018(3) 0.017(3) 0.001(2) -0.001(2) -0.001(2)
O3 0.044(3) 0.140(7) 0.045(4) -0.056(4) 0.013(3) -0.027(4)
O2 0.017(2) 0.050(3) 0.056(4) 0.008(3) -0.002(2) 0.002(2)
C5 0.022(3) 0.050(4) 0.024(4) 0.007(3) 0.006(3) 0.010(3)
C4 0.022(3) 0.015(3) 0.025(3) -0.001(2) -0.002(2) 0.002(2)
O6 0.045(3) 0.033(3) 0.091(5) 0.004(3) 0.012(3) -0.010(2)
C3 0.018(3) 0.052(4) 0.034(4) -0.015(3) 0.005(3) -0.010(3)
O9 0.045(3) 0.102(5) 0.065(4) -0.056(4) 0.022(3) -0.019(3)
O8 0.038(3) 0.051(3) 0.068(4) 0.036(3) 0.016(3) 0.018(3)
C6 0.022(3) 0.029(4) 0.037(4) 0.010(3) 0.004(3) 0.001(3)
C14 0.031(3) 0.029(3) 0.024(3) -0.007(3) -0.001(3) 0.003(3)
C13 0.023(3) 0.016(3) 0.017(3) 0.000(2) 0.001(2) 0.003(2)
C7 0.022(3) 0.022(3) 0.033(4) 0.004(3) 0.001(3) 0.004(2)
C2 0.026(3) 0.027(3) 0.025(3) 0.004(3) 0.005(3) -0.007(2)
C1 0.022(3) 0.027(3) 0.029(4) -0.002(3) 0.004(3) 0.001(2)
C9 0.015(3) 0.048(4) 0.046(5) -0.009(4) 0.007(3) -0.002(3)
C17 0.022(3) 0.025(3) 0.029(4) 0.005(3) 0.006(3) 0.003(2)
C10 0.016(3) 0.020(3) 0.032(4) 0.006(3) -0.004(2) 0.000(2)
C8 0.019(3) 0.032(4) 0.037(4) 0.002(3) 0.013(3) 0.000(3)
C16 0.028(3) 0.040(4) 0.021(3) 0.001(3) 0.012(3) 0.011(3)
C15 0.033(3) 0.038(4) 0.026(4) -0.004(3) 0.003(3) 0.010(3)

loop_
_atom_type_symbol
_atom_type_description
_atom_type_scat_dispersion_real
_atom_type_scat_dispersion_imag
_atom_type_scat_source
C C 0.0033 0.0016 'International Tables Vol C Tables 4.2.6.8 and 6.1.1.4'
H H 0.0000 0.0000 'International Tables Vol C Tables 4.2.6.8 and 6.1.1.4'
Cl Cl 0.1484 0.1585 'International Tables Vol C Tables 4.2.6.8 and 6.1.1.4'
N N 0.0061 0.0033 'International Tables Vol C Tables 4.2.6.8 and 6.1.1.4'
O O 0.0106 0.0060 'International Tables Vol C Tables 4.2.6.8 and 6.1.1.4'
Os Os -1.2165 7.6030 'International Tables Vol C Tables 4.2.6.8 and 6.1.1.4'

loop_
_geom_angle_atom_site_label_1
_geom_angle_atom_site_label_2
_geom_angle_atom_site_label_3
_geom_angle
_geom_angle_site_symmetry_1
_geom_angle_site_symmetry_3
_geom_angle_publ_flag
C11 Os1 Os2 49.34(15) . . ?
C11 Os1 N1 79.35(19) . . ?
N1 Os1 Os2 84.82(13) . . ?
C3 Os1 Os2 91.4(2) . . ?
C3 Os1 C11 96.8(2) . . ?
C3 Os1 N1 175.8(2) . . ?
C3 Os1 C2 90.3(3) . . ?
C3 Os1 C1 92.8(3) . . ?
C2 Os1 Os2 108.62(18) . . ?
C2 Os1 C11 156.8(2) . . ?
C2 Os1 N1 92.7(2) . . ?
C1 Os1 Os2 154.62(18) . . ?
C1 Os1 C11 105.3(2) . . ?
C1 Os1 N1 89.8(2) . . ?
C1 Os1 C2 96.4(3) . . ?
Cl1 C18 C18 63.5(11) . 7_656 ?
Cl1 C18 C18 50.9(11) 7_656 7_656 ?
Cl1 C18 Cl1 114.3(11) . 7_656 ?
C18 Cl1 C18 65.7(11) . 7_656 ?
Os1 Os2 Os3 83.83(2) . . ?
Os1 Os2 H 109.6(15) . . ?
Os3 Os2 H 35.7(15) . . ?
C11 Os2 Os1 46.51(14) . . ?
C11 Os2 Os3 44.67(14) . . ?
C11 Os2 C12 36.6(2) . . ?
C11 Os2 H 79.6(15) . . ?
C12 Os2 Os1 66.55(14) . . ?
C12 Os2 Os3 64.97(14) . . ?
C12 Os2 H 98.0(15) . . ?
C5 Os2 Os1 100.9(2) . . ?
C5 Os2 Os3 105.76(19) . . ?
C5 Os2 C11 127.9(3) . . ?
C5 Os2 C12 164.4(3) . . ?
C5 Os2 H 76.9(15) . . ?
C4 Os2 Os1 73.80(18) . . ?
C4 Os2 Os3 153.90(18) . . ?
C4 Os2 C11 109.2(2) . . ?
C4 Os2 C12 93.3(2) . . ?
C4 Os2 C5 91.8(3) . . ?
C4 Os2 C6 95.5(3) . . ?
C4 Os2 H 168.6(15) . . ?
C6 Os2 Os1 157.9(2) . . ?
C6 Os2 Os3 100.69(18) . . ?
C6 Os2 C11 124.6(2) . . ?
C6 Os2 C12 95.5(2) . . ?
C6 Os2 C5 98.7(3) . . ?
C6 Os2 H 84.8(15) . . ?
Os2 Os3 H 37.6(15) . . ?
C11 Os3 Os2 47.22(15) . . ?
C11 Os3 C10 80.1(2) . . ?
C11 Os3 H 84.0(15) . . ?
C7 Os3 Os2 121.28(17) . . ?
C7 Os3 C11 165.1(2) . . ?
C7 Os3 C9 90.0(3) . . ?
C7 Os3 C10 89.0(2) . . ?
C7 Os3 H 86.8(15) . . ?
C9 Os3 Os2 99.2(2) . . ?
C9 Os3 C11 100.8(2) . . ?
C9 Os3 C10 178.6(3) . . ?
C9 Os3 H 85.2(16) . . ?
C10 Os3 Os2 80.57(15) . . ?
C10 Os3 H 93.8(16) . . ?
C8 Os3 Os2 141.29(17) . . ?
C8 Os3 C11 94.5(2) . . ?
C8 Os3 C7 95.2(2) . . ?
C8 Os3 C9 92.8(3) . . ?
C8 Os3 C10 88.2(3) . . ?
C8 Os3 H 177.2(16) . . ?
C12 O10 C10 112.2(4) . . ?
Os1 C11 Os2 84.14(18) . . ?
Os1 C11 Os3 137.8(3) . . ?
Os3 C11 Os2 88.1(2) . . ?
C12 C11 Os1 108.8(4) . . ?
C12 C11 Os2 76.7(3) . . ?
C12 C11 Os3 109.6(4) . . ?
C13 N1 Os1 114.9(4) . . ?
C17 N1 Os1 125.8(4) . . ?
C17 N1 C13 119.2(5) . . ?
O10 C12 Os2 113.7(4) . . ?
O10 C12 C11 120.4(5) . . ?
O10 C12 C13 113.8(5) . . ?
C11 C12 Os2 66.7(3) . . ?
C11 C12 C13 119.6(5) . . ?
C13 C12 Os2 113.6(4) . . ?
O5 C5 Os2 179.2(6) . . ?
O4 C4 Os2 176.4(5) . . ?
O3 C3 Os1 177.9(6) . . ?
O6 C6 Os2 174.9(6) . . ?
C13 C14 H14 120.4 . . ?
C13 C14 C15 119.2(6) . . ?
C15 C14 H14 120.4 . . ?
N1 C13 C12 112.1(5) . . ?
N1 C13 C14 121.4(5) . . ?
C14 C13 C12 126.5(5) . . ?
O7 C7 Os3 177.4(6) . . ?
O2 C2 Os1 176.9(6) . . ?
O1 C1 Os1 176.1(6) . . ?
O9 C9 Os3 173.5(6) . . ?
N1 C17 H17 119.2 . . ?
N1 C17 C16 121.5(6) . . ?
C16 C17 H17 119.2 . . ?
O10 C10 Os3 114.1(4) . . ?
O11 C10 Os3 130.8(5) . . ?
O11 C10 O10 115.0(6) . . ?
O8 C8 Os3 177.8(6) . . ?
C17 C16 H16 120.1 . . ?
C17 C16 C15 119.9(6) . . ?
C15 C16 H16 120.1 . . ?
C14 C15 H15 120.6 . . ?
C16 C15 C14 118.8(6) . . ?
C16 C15 H15 120.6 . . ?

loop_
_geom_bond_atom_site_label_1
_geom_bond_atom_site_label_2
_geom_bond_distance
_geom_bond_site_symmetry_2
_geom_bond_publ_flag
Os1 Os2 2.8464(9) . ?
Os1 C11 2.076(5) . ?
Os1 N1 2.137(5) . ?
Os1 C3 1.892(7) . ?
Os1 C2 1.960(6) . ?
Os1 C1 1.896(7) . ?
C18 C18 1.89(4) 7_656 ?
C18 Cl1 1.85(2) 7_656 ?
C18 Cl1 1.61(2) . ?
Os2 Os3 2.9561(10) . ?
Os2 C11 2.171(5) . ?
Os2 C12 2.301(6) . ?
Os2 C5 1.920(7) . ?
Os2 C4 1.889(6) . ?
Os2 C6 1.916(7) . ?
Os2 H 1.88(5) . ?
Os3 C11 2.079(5) . ?
Os3 C7 1.949(6) . ?
Os3 C9 1.950(8) . ?
Os3 C10 2.101(6) . ?
Os3 C8 1.908(7) . ?
Os3 H 1.80(5) . ?
O10 C12 1.401(6) . ?
O10 C10 1.410(7) . ?
O7 C7 1.136(7) . ?
O5 C5 1.128(8) . ?
O4 C4 1.141(7) . ?
O11 C10 1.204(7) . ?
C11 C12 1.410(8) . ?
N1 C13 1.349(7) . ?
N1 C17 1.344(7) . ?
O1 C1 1.137(8) . ?
C12 C13 1.460(8) . ?
O3 C3 1.128(8) . ?
O2 C2 1.131(7) . ?
O6 C6 1.133(8) . ?
O9 C9 1.126(9) . ?
O8 C8 1.125(8) . ?
C14 H14 0.9500 . ?
C14 C13 1.380(8) . ?
C14 C15 1.383(9) . ?
C17 H17 0.9500 . ?
C17 C16 1.370(9) . ?
C16 H16 0.9500 . ?
C16 C15 1.373(9) . ?
C15 H15 0.9500 . ?
